data_7050268
loop_
_publ_author_name
'Keene, Tony D.'
'Hursthouse, Michael B.'
'Price, Daniel J.'

_publ_section_title
;
 Ferromagnetic coupling in a heptanuclear nickel cluster with a
 vertex-shared dicubane structure
;
_journal_issue 5
_journal_name_full 'New Journal of Chemistry'
_journal_page_first 558
_journal_paper_doi 10.1039/b315323a
_journal_volume 28
_journal_year 2004
_chemical_formula_moiety 'C18 H38 N6 Ni7 O20'
_chemical_formula_sum 'C18 H38 N6 Ni7 O20'
_chemical_formula_weight 1069.37
_chemical_melting_point ?
_chemical_name_systematic
;
catena-(octakis(\m ~3~-hydroxo)-tris((\m ~2~-oxalato-O,O')
-(piperazine-N,N'))-hepta-nickel)
;
_space_group_IT_number 148
_symmetry_cell_setting trigonal
_symmetry_space_group_name_Hall '-R 3'
_symmetry_space_group_name_H-M 'R -3 :H'
_atom_sites_solution_hydrogens geom
_atom_sites_solution_primary direct
_atom_sites_solution_secondary difmap
_audit_creation_method SHELXL-97
_cell_angle_alpha 90.00
_cell_angle_beta 90.00
_cell_angle_gamma 120.00
_cell_formula_units_Z 3
_cell_length_a 14.6951(12)
_cell_length_b 14.6951(12)
_cell_length_c 12.813(2)
_cell_measurement_reflns_used 15034
_cell_measurement_temperature 120(2)
_cell_measurement_theta_max 27.48
_cell_measurement_theta_min 2.91
_cell_volume 2396.2(5)
_computing_cell_refinement 'DENZO (Otwinowski and Minor, 1997) and COLLECT (Hooft, 1998)'
_computing_data_collection 'DENZO (Otwinowski and Minor, 1997)'
_computing_data_reduction 'DENZO (Otwinowski and Minor, 1997) and COLLECT (Hooft, 1998)'
_computing_molecular_graphics 'Diamond (Brandenburg, 1997)'
_computing_structure_refinement
;SHELXS-97 (Sheldrick, 1997a) in WINGX (L.J. Farrugia, J. Appl. Cryst.,
1999, 32, 837-838
;
_computing_structure_solution
;SHELXS-97 (Sheldrick, 1997a) in WINGX (L.J. Farrugia, J. Appl. Cryst.,
1999, 32, 837-838
;
_diffrn_ambient_temperature 293(2)
_diffrn_detector_area_resol_mean 9.091
_diffrn_measured_fraction_theta_full 0.990
_diffrn_measured_fraction_theta_max 0.990
_diffrn_measurement_device_type 'Nonius Kappa CCD Area Detector'
_diffrn_measurement_method '\f and \w scans to fill Ewald Sphere'
_diffrn_radiation_monochromator graphite
_diffrn_radiation_source 'Nonius FR591 rotating anode'
_diffrn_radiation_type MoK\a
_diffrn_radiation_wavelength 0.71073
_diffrn_reflns_av_R_equivalents 0.1981
_diffrn_reflns_av_sigmaI/netI 0.1159
_diffrn_reflns_limit_h_max 19
_diffrn_reflns_limit_h_min -18
_diffrn_reflns_limit_k_max 18
_diffrn_reflns_limit_k_min -19
_diffrn_reflns_limit_l_max 16
_diffrn_reflns_limit_l_min -16
_diffrn_reflns_number 7605
_diffrn_reflns_theta_full 27.48
_diffrn_reflns_theta_max 27.48
_diffrn_reflns_theta_min 3.56
_exptl_absorpt_coefficient_mu 4.130
_exptl_absorpt_correction_T_max 0.94362
_exptl_absorpt_correction_T_min 0.48349
_exptl_absorpt_correction_type multi-scan
_exptl_absorpt_process_details 'SORTAV (Blessing, 1997)'
_exptl_crystal_colour green
_exptl_crystal_density_diffrn 2.223
_exptl_crystal_density_method 'not measured'
_exptl_crystal_description block
_exptl_crystal_F_000 1632
_exptl_crystal_size_max 0.06
_exptl_crystal_size_mid 0.06
_exptl_crystal_size_min 0.05
_refine_diff_density_max 0.708
_refine_diff_density_min -0.916
_refine_diff_density_rms 0.192
_refine_ls_extinction_method none
_refine_ls_goodness_of_fit_ref 1.033
_refine_ls_hydrogen_treatment mixed
_refine_ls_matrix_type full
_refine_ls_number_parameters 78
_refine_ls_number_reflns 1225
_refine_ls_number_restraints 0
_refine_ls_restrained_S_all 1.033
_refine_ls_R_factor_all 0.1032
_refine_ls_R_factor_gt 0.0575
_refine_ls_shift/su_max 0.000
_refine_ls_shift/su_mean 0.000
_refine_ls_structure_factor_coef Fsqd
_refine_ls_weighting_details 'calc w=1/[\s^2^(Fo^2^)+(0.0455P)^2^+2.1926P] where P=(Fo^2^+2Fc^2^)/3'
_refine_ls_weighting_scheme calc
_refine_ls_wR_factor_gt 0.1164
_refine_ls_wR_factor_ref 0.1318
_reflns_number_gt 826
_reflns_number_total 1225
_reflns_threshold_expression >2sigma(I)
_cod_data_source_file b315323a.txt
_cod_data_source_block 1
_cod_depositor_comments
;
The following automatic conversions were performed:
'_symmetry_cell_setting' value 'Trigonal' changed to 'trigonal' according
to '/home/adriana/struct/CIF-dictionaries/cif_core.dic' dictionary named
'cif_core.dic' version 2.4.1 from 2010-06-29.

Automatic conversion script
Id: cif_fix_enum 1555 2011-01-17 13:19:09Z saulius 

The following automatic conversions were performed:

'_chemical_melting_point' value 'N/A' was changed to '?' - the value
is undefined or not given.

Automatic conversion script
Id: cif_fix_values 1569 2011-02-09 13:29:24Z adriana 
;
_cod_original_sg_symbol_H-M 'R -3'
_cod_database_code 7050268

loop_
_symmetry_equiv_pos_as_xyz
'x, y, z'
'-y, x-y, z'
'-x+y, -x, z'
'x+2/3, y+1/3, z+1/3'
'-y+2/3, x-y+1/3, z+1/3'
'-x+y+2/3, -x+1/3, z+1/3'
'x+1/3, y+2/3, z+2/3'
'-y+1/3, x-y+2/3, z+2/3'
'-x+y+1/3, -x+2/3, z+2/3'
'-x, -y, -z'
'y, -x+y, -z'
'x-y, x, -z'
'-x+2/3, -y+1/3, -z+1/3'
'y+2/3, -x+y+1/3, -z+1/3'
'x-y+2/3, x+1/3, -z+1/3'
'-x+1/3, -y+2/3, -z+2/3'
'y+1/3, -x+y+2/3, -z+2/3'
'x-y+1/3, x+2/3, -z+2/3'

loop_
_atom_site_label
_atom_site_type_symbol
_atom_site_fract_x
_atom_site_fract_y
_atom_site_fract_z
_atom_site_U_iso_or_equiv
_atom_site_adp_type
_atom_site_occupancy
_atom_site_symmetry_multiplicity
_atom_site_calc_flag
_atom_site_refinement_flags
_atom_site_disorder_assembly
_atom_site_disorder_group
O3 O 0.1422(3) 0.2460(3) 0.2297(3) 0.0186(9) Uani 1 1 d . . .
O4 O 0.2802(3) 0.4069(3) 0.2576(3) 0.0201(10) Uani 1 1 d . . .
N1 N -0.1014(4) 0.1347(4) 0.2261(4) 0.0195(11) Uani 1 1 d . . .
H3 H -0.1516 0.0658 0.2211 0.023 Uiso 1 1 calc R . .
C1 C -0.0791(5) 0.1697(5) 0.1156(4) 0.0206(13) Uani 1 1 d . . .
H1A H -0.0488 0.1324 0.0808 0.025 Uiso 1 1 calc R . .
H1B H -0.0277 0.2441 0.1136 0.025 Uiso 1 1 calc R . .
C3 C 0.1931(5) 0.3308(5) 0.2817(4) 0.0197(13) Uani 1 1 d . . .
C2 C -0.1562(5) 0.1829(5) 0.2764(5) 0.0235(14) Uani 1 1 d . . .
H2A H -0.1086 0.2580 0.2820 0.028 Uiso 1 1 calc R . .
H2B H -0.1758 0.1551 0.3466 0.028 Uiso 1 1 calc R . .
Ni1 Ni 0.0000 0.0000 0.5000 0.0160(4) Uani 1 6 d S . .
Ni2 Ni 0.01604(6) 0.13136(6) 0.31294(6) 0.0169(3) Uani 1 1 d . . .
O2 O 0.0000 0.0000 0.2316(5) 0.0176(15) Uani 1 3 d S . .
H5 H 0.0000 0.0000 0.1551 0.021 Uiso 1 3 calc SR . .
O1 O -0.1000(3) 0.0151(3) 0.4004(3) 0.0155(9) Uani 1 1 d . . .
H4 H -0.1577 0.0235 0.4278 0.019 Uiso 1 1 calc R . .

loop_
_atom_site_aniso_label
_atom_site_aniso_U_11
_atom_site_aniso_U_22
_atom_site_aniso_U_33
_atom_site_aniso_U_23
_atom_site_aniso_U_13
_atom_site_aniso_U_12
O3 0.021(2) 0.019(2) 0.013(2) 0.0001(17) 0.0012(17) 0.0086(18)
O4 0.022(2) 0.017(2) 0.021(2) 0.0002(18) 0.0028(18) 0.0093(19)
N1 0.019(3) 0.021(3) 0.019(3) -0.003(2) 0.000(2) 0.011(2)
C1 0.026(3) 0.027(3) 0.014(3) 0.002(3) 0.000(3) 0.017(3)
C3 0.018(3) 0.027(3) 0.021(3) -0.001(3) -0.001(3) 0.016(3)
C2 0.024(3) 0.033(4) 0.019(3) -0.002(3) -0.002(3) 0.018(3)
Ni1 0.0178(6) 0.0178(6) 0.0124(10) 0.000 0.000 0.0089(3)
Ni2 0.0177(4) 0.0179(4) 0.0153(4) 0.0007(3) -0.0003(3) 0.0090(3)
O2 0.022(2) 0.022(2) 0.009(3) 0.000 0.000 0.0108(12)
O1 0.017(2) 0.016(2) 0.016(2) -0.0015(17) 0.0012(17) 0.0099(18)

loop_
_atom_type_symbol
_atom_type_description
_atom_type_scat_dispersion_real
_atom_type_scat_dispersion_imag
_atom_type_scat_source
C C 0.0033 0.0016 'International Tables Vol C Tables 4.2.6.8 and 6.1.1.4'
H H 0.0000 0.0000 'International Tables Vol C Tables 4.2.6.8 and 6.1.1.4'
N N 0.0061 0.0033 'International Tables Vol C Tables 4.2.6.8 and 6.1.1.4'
O O 0.0106 0.0060 'International Tables Vol C Tables 4.2.6.8 and 6.1.1.4'
Ni Ni 0.3393 1.1124 'International Tables Vol C Tables 4.2.6.8 and 6.1.1.4'

loop_
_geom_angle_atom_site_label_1
_geom_angle_atom_site_label_2
_geom_angle_atom_site_label_3
_geom_angle
_geom_angle_site_symmetry_1
_geom_angle_site_symmetry_3
_geom_angle_publ_flag
C3 O3 Ni2 112.0(4) . . ?
C3 O4 Ni2 110.6(4) . 16 ?
C2 N1 C1 109.4(4) . . ?
C2 N1 Ni2 116.2(4) . . ?
C1 N1 Ni2 118.5(3) . . ?
C2 N1 H3 103.5 . . ?
C1 N1 H3 103.5 . . ?
Ni2 N1 H3 103.5 . . ?
N1 C1 C2 112.4(5) . 13_455 ?
N1 C1 H1A 109.1 . . ?
C2 C1 H1A 109.1 13_455 . ?
N1 C1 H1B 109.1 . . ?
C2 C1 H1B 109.1 13_455 . ?
H1A C1 H1B 107.8 . . ?
O4 C3 O3 125.8(5) . . ?
O4 C3 C3 118.8(6) . 16 ?
O3 C3 C3 115.4(6) . 16 ?
N1 C2 C1 113.1(5) . 13_455 ?
N1 C2 H2A 109.0 . . ?
C1 C2 H2A 109.0 13_455 . ?
N1 C2 H2B 109.0 . . ?
C1 C2 H2B 109.0 13_455 . ?
H2A C2 H2B 107.8 . . ?
O1 Ni1 O1 94.93(15) 11_556 . ?
O1 Ni1 O1 180.00(15) 11_556 2 ?
O1 Ni1 O1 85.07(15) . 2 ?
O1 Ni1 O1 85.07(15) 11_556 12_556 ?
O1 Ni1 O1 94.93(15) . 12_556 ?
O1 Ni1 O1 94.93(15) 2 12_556 ?
O1 Ni1 O1 85.07(15) 11_556 10_556 ?
O1 Ni1 O1 180.000(1) . 10_556 ?
O1 Ni1 O1 94.93(15) 2 10_556 ?
O1 Ni1 O1 85.07(15) 12_556 10_556 ?
O1 Ni1 O1 94.93(15) 11_556 3 ?
O1 Ni1 O1 85.07(15) . 3 ?
O1 Ni1 O1 85.07(15) 2 3 ?
O1 Ni1 O1 180.0(2) 12_556 3 ?
O1 Ni1 O1 94.93(15) 10_556 3 ?
O1 Ni2 O1 84.4(2) . 3 ?
O1 Ni2 O3 175.36(15) . . ?
O1 Ni2 O3 90.97(15) 3 . ?
O1 Ni2 N1 87.56(17) . . ?
O1 Ni2 N1 169.99(17) 3 . ?
O3 Ni2 N1 96.94(17) . . ?
O1 Ni2 O4 99.41(14) . 16 ?
O1 Ni2 O4 89.22(15) 3 16 ?
O3 Ni2 O4 81.11(15) . 16 ?
N1 Ni2 O4 98.03(17) . 16 ?
O1 Ni2 O2 80.86(15) . . ?
O1 Ni2 O2 80.34(15) 3 . ?
O3 Ni2 O2 97.78(15) . . ?
N1 Ni2 O2 92.47(16) . . ?
O4 Ni2 O2 169.50(15) 16 . ?
Ni2 O2 Ni2 97.50(19) . 2 ?
Ni2 O2 Ni2 97.50(19) . 3 ?
Ni2 O2 Ni2 97.50(19) 2 3 ?
Ni2 O2 H5 119.8 . . ?
Ni2 O2 H5 119.8 2 . ?
Ni2 O2 H5 119.8 3 . ?
Ni1 O1 Ni2 95.06(15) . . ?
Ni1 O1 Ni2 94.38(15) . 2 ?
Ni2 O1 Ni2 100.58(16) . 2 ?
Ni1 O1 H4 120.3 . . ?
Ni2 O1 H4 120.3 . . ?
Ni2 O1 H4 120.3 2 . ?

loop_
_geom_bond_atom_site_label_1
_geom_bond_atom_site_label_2
_geom_bond_distance
_geom_bond_site_symmetry_2
_geom_bond_publ_flag
O3 C3 1.275(7) . ?
O3 Ni2 2.072(4) . ?
O4 C3 1.246(7) . ?
O4 Ni2 2.085(4) 16 ?
N1 C2 1.461(7) . ?
N1 C1 1.486(7) . ?
N1 Ni2 2.074(5) . ?
N1 H3 0.9100 . ?
C1 C2 1.522(8) 13_455 ?
C1 H1A 0.9700 . ?
C1 H1B 0.9700 . ?
C3 C3 1.554(11) 16 ?
C2 C1 1.522(8) 13_455 ?
C2 H2A 0.9700 . ?
C2 H2B 0.9700 . ?
Ni1 O1 2.041(4) . ?
Ni2 O1 2.042(4) . ?
Ni2 O1 2.064(4) 3 ?
Ni2 O4 2.085(4) 16 ?
Ni2 O2 2.101(3) . ?
O2 Ni2 2.101(3) 2 ?
O2 Ni2 2.101(3) 3 ?
O2 H5 0.9800 . ?
O1 Ni2 2.064(4) 2 ?
O1 H4 0.9800 . ?
